data_4020919
loop_
_publ_author_name
'Iwona Kudyba'
'Jerzy Raczko'
'Janusz Jurczak'

_publ_section_title
;
 Asymmetric Nitroaldol Reaction. Synthesis of Taxotere Side Chain
 and (-)-Bestatin Using (1R)-8-Phenylmenthyl Glyoxylate
;
_journal_name_full 'Journal of Organic Chemistry'
_journal_page_first 2844
_journal_page_last 2850
_journal_paper_doi 10.1021/jo0358269
_journal_volume 69
_journal_year 2004
_chemical_formula_sum 'C25 H31 N O5'
_chemical_formula_weight 425.51
_space_group_IT_number 19
_symmetry_cell_setting orthorhombic
_symmetry_space_group_name_Hall 'P 2ac 2ab'
_symmetry_space_group_name_H-M 'P 21 21 21'
_cell_angle_alpha 90.00
_cell_angle_beta 90.00
_cell_angle_gamma 90.00
_cell_formula_units_Z 4
_cell_length_a 10.363(2)
_cell_length_b 14.057(3)
_cell_length_c 15.488(3)
_cell_measurement_temperature 293(2)
_cell_volume 2256.2(8)
_diffrn_ambient_temperature 293(2)
_exptl_crystal_density_diffrn 1.253
_cod_depositor_comments
;
The following automatic conversions were performed:
'_symmetry_cell_setting' value 'ORTHORHOMBIC' changed to 'orthorhombic'
according to '/home/saulius/struct/CIF-dictionaries/cif_core.dic'
dictionary named 'cif_core.dic' version 2.4.1 from 2010-06-29.

Automatic conversion script
Id: cif_fix_enum 1527 2010-12-29 10:47:43Z saulius 
;
_cod_database_code 4020919

loop_
_symmetry_equiv_pos_as_xyz
'x, y, z'
'-x+1/2, -y, z+1/2'
'-x, y+1/2, -z+1/2'
'x+1/2, -y+1/2, -z'

loop_
_atom_site_label
_atom_site_type_symbol
_atom_site_fract_x
_atom_site_fract_y
_atom_site_fract_z
_atom_site_U_iso_or_equiv
_atom_site_adp_type
_atom_site_occupancy
_atom_site_calc_flag
_atom_site_refinement_flags
_atom_site_disorder_assembly
_atom_site_disorder_group
C1 C 0.9161(3) 0.49208(19) 0.54936(18) 0.0413(6) Uani 1 d . . .
H11 H 0.8872 0.5065 0.4906 0.039(8) Uiso 1 calc R . .
C2 C 0.8546(3) 0.56185(19) 0.61195(19) 0.0425(6) Uani 1 d . . .
H21 H 0.8919 0.5493 0.6690 0.032(7) Uiso 1 calc R . .
C3 C 0.9010(4) 0.6613(2) 0.5839(2) 0.0559(8) Uani 1 d . . .
C31 H 0.8705 0.6743 0.5259 0.069(12) Uiso 1 calc R . .
H32 H 0.8643 0.7088 0.6222 0.070(12) Uiso 1 calc R . .
C4 C 1.0480(4) 0.6687(2) 0.5860(3) 0.0610(9) Uani 1 d . . .
H41 H 1.0733 0.7316 0.5664 0.063(11) Uiso 1 calc R . .
H42 H 1.0775 0.6614 0.6450 0.051(9) Uiso 1 calc R . .
C5 C 1.1133(3) 0.5948(2) 0.5300(2) 0.0523(7) Uani 1 d . . .
H5 H 1.0916 0.6080 0.4696 0.034(7) Uiso 1 calc R . .
C6 C 1.0625(3) 0.4955(2) 0.5527(2) 0.0483(7) Uani 1 d . . .
H61 H 1.0976 0.4494 0.5125 0.054(10) Uiso 1 calc R . .
H62 H 1.0914 0.4784 0.6102 0.045(8) Uiso 1 calc R . .
C7 C 0.7044(3) 0.5530(2) 0.6214(2) 0.0491(7) Uani 1 d . . .
C8 C 0.6501(4) 0.6389(3) 0.6713(3) 0.0802(14) Uani 1 d . . .
H81 H 0.6897 0.6421 0.7273 0.092(17) Uiso 1 calc R . .
H82 H 0.5585 0.6318 0.6778 0.110(18) Uiso 1 calc R . .
H83 H 0.6682 0.6963 0.6400 0.094(15) Uiso 1 calc R . .
C9 C 0.6403(4) 0.5492(3) 0.5329(3) 0.0727(11) Uani 1 d . . .
H91 H 0.6734 0.4959 0.5011 0.064(12) Uiso 1 calc R . .
H92 H 0.6584 0.6069 0.5020 0.073(13) Uiso 1 calc R . .
H93 H 0.5487 0.5424 0.5398 0.076(13) Uiso 1 calc R . .
C10 C 0.6704(3) 0.4651(2) 0.67644(18) 0.0438(6) Uani 1 d . . .
C11 C 0.7211(4) 0.4565(3) 0.7592(2) 0.0591(9) Uani 1 d . . .
H111 H 0.7774 0.5028 0.7796 0.057(10) Uiso 1 calc R . .
C12 C 0.6897(4) 0.3806(3) 0.8117(2) 0.0687(10) Uani 1 d . . .
H121 H 0.7269 0.3755 0.8662 0.13(2) Uiso 1 calc R . .
C13 C 0.6033(4) 0.3121(3) 0.7838(3) 0.0634(9) Uani 1 d . . .
H131 H 0.5819 0.2610 0.8192 0.071(12) Uiso 1 calc R . .
C14 C 0.5502(3) 0.3209(2) 0.7039(2) 0.0575(9) Uani 1 d . . .
H141 H 0.4911 0.2758 0.6848 0.071(12) Uiso 1 calc R . .
C15 C 0.5833(3) 0.3963(2) 0.6506(2) 0.0493(7) Uani 1 d . . .
H151 H 0.5460 0.4007 0.5961 0.074(13) Uiso 1 calc R . .
C16 C 1.2601(4) 0.5968(3) 0.5391(3) 0.0733(11) Uani 1 d . . .
H161 H 1.2974 0.5489 0.5026 0.097(17) Uiso 1 calc R . .
H162 H 1.2833 0.5845 0.5980 0.080(14) Uiso 1 calc R . .
H163 H 1.2919 0.6582 0.5223 0.091(15) Uiso 1 calc R . .
O1 O 0.87515(19) 0.39544(12) 0.57265(12) 0.0409(5) Uani 1 d . . .
C17 C 0.8646(3) 0.3322(2) 0.50941(18) 0.0439(6) Uani 1 d . . .
O2 O 0.8848(3) 0.34620(17) 0.43431(14) 0.0680(7) Uani 1 d . . .
C18 C 0.8155(3) 0.23678(19) 0.54427(17) 0.0428(6) Uani 1 d . . .
H181 H 0.7222 0.2438 0.5524 0.037(7) Uiso 1 calc R . .
O3 O 0.8328(3) 0.16432(15) 0.48317(15) 0.0568(6) Uani 1 d . . .
H3 H 0.7818 0.1718 0.4432 0.23(5) Uiso 1 calc R . .
C19 C 0.8710(3) 0.2097(2) 0.63169(19) 0.0427(6) Uani 1 d . . .
H191 H 0.8312 0.2513 0.6749 0.034(7) Uiso 1 calc R . .
N1 N 1.0152(3) 0.22618(19) 0.6351(2) 0.0557(7) Uani 1 d . . .
O4 O 1.0626(3) 0.2359(3) 0.7050(2) 0.0927(10) Uani 1 d . . .
O5 O 1.0744(3) 0.2289(3) 0.5681(2) 0.0862(10) Uani 1 d . . .
C20 C 0.8416(3) 0.1080(2) 0.65729(18) 0.0442(6) Uani 1 d . . .
C21 C 0.7151(4) 0.0861(2) 0.6785(3) 0.0620(9) Uani 1 d . . .
H211 H 0.6522 0.1332 0.6766 0.080(13) Uiso 1 calc R . .
C22 C 0.6816(4) -0.0057(3) 0.7025(3) 0.0722(11) Uani 1 d . . .
H221 H 0.5962 -0.0201 0.7155 0.108(17) Uiso 1 calc R . .
C23 C 0.7742(5) -0.0753(2) 0.7072(2) 0.0680(10) Uani 1 d . . .
H231 H 0.7523 -0.1362 0.7255 0.085(14) Uiso 1 calc R . .
C24 C 0.8997(4) -0.0547(2) 0.6848(3) 0.0679(10) Uani 1 d . . .
H241 H 0.9623 -0.1020 0.6868 0.076(13) Uiso 1 calc R . .
C25 C 0.9323(3) 0.0363(2) 0.6594(2) 0.0571(8) Uani 1 d . . .
H251 H 1.0169 0.0494 0.6435 0.061(10) Uiso 1 calc R . .

loop_
_atom_site_aniso_label
_atom_site_aniso_U_11
_atom_site_aniso_U_22
_atom_site_aniso_U_33
_atom_site_aniso_U_23
_atom_site_aniso_U_13
_atom_site_aniso_U_12
C1 0.0430(13) 0.0338(12) 0.0472(14) 0.0028(11) 0.0044(11) -0.0005(11)
C2 0.0418(14) 0.0355(13) 0.0501(14) -0.0002(11) 0.0058(12) 0.0000(11)
C3 0.0608(19) 0.0361(13) 0.071(2) 0.0008(14) 0.0138(16) -0.0010(14)
C4 0.064(2) 0.0427(16) 0.077(2) -0.0028(15) 0.0149(18) -0.0159(15)
C5 0.0539(17) 0.0481(15) 0.0549(16) 0.0018(14) 0.0122(14) -0.0097(13)
C6 0.0407(14) 0.0455(15) 0.0586(17) 0.0012(14) 0.0097(13) 0.0015(11)
C7 0.0399(15) 0.0435(14) 0.0639(17) 0.0026(14) 0.0068(12) 0.0064(12)
C8 0.070(2) 0.051(2) 0.119(4) -0.001(2) 0.037(3) 0.0130(17)
C9 0.0465(17) 0.094(3) 0.077(2) 0.026(2) -0.0086(17) 0.0055(19)
C10 0.0376(13) 0.0456(14) 0.0481(14) -0.0057(12) 0.0080(11) 0.0003(12)
C11 0.0606(19) 0.066(2) 0.0509(16) -0.0035(15) -0.0003(14) -0.0223(18)
C12 0.069(2) 0.088(3) 0.0500(16) 0.0093(18) 0.0011(16) -0.019(2)
C13 0.062(2) 0.0597(18) 0.068(2) 0.0072(16) 0.0149(17) -0.0109(16)
C14 0.0434(16) 0.0500(17) 0.079(2) -0.0135(16) 0.0112(16) -0.0075(13)
C15 0.0390(13) 0.0549(17) 0.0540(16) -0.0080(14) 0.0020(12) -0.0013(13)
C16 0.0537(19) 0.075(2) 0.091(3) 0.000(2) 0.0163(19) -0.0190(18)
O1 0.0462(10) 0.0312(9) 0.0453(10) -0.0011(7) 0.0059(8) -0.0021(8)
C17 0.0466(14) 0.0407(14) 0.0444(14) -0.0047(11) 0.0028(12) -0.0035(12)
O2 0.105(2) 0.0533(12) 0.0460(11) -0.0032(10) 0.0115(13) -0.0154(14)
C18 0.0434(13) 0.0376(13) 0.0475(14) -0.0049(11) 0.0046(12) -0.0053(11)
O3 0.0717(15) 0.0430(11) 0.0558(13) -0.0113(10) 0.0027(12) -0.0065(11)
C19 0.0403(14) 0.0389(13) 0.0489(14) -0.0009(11) 0.0062(12) -0.0046(11)
N1 0.0465(14) 0.0505(14) 0.0702(17) 0.0060(13) -0.0049(13) -0.0093(11)
O4 0.081(2) 0.110(2) 0.0872(19) -0.0047(19) -0.0319(17) -0.0277(19)
O5 0.0444(13) 0.123(3) 0.091(2) 0.0196(19) 0.0161(14) -0.0015(15)
C20 0.0485(15) 0.0381(13) 0.0460(14) -0.0022(11) 0.0044(12) -0.0055(12)
C21 0.0574(18) 0.0435(15) 0.085(2) 0.0008(17) 0.0204(19) -0.0030(15)
C22 0.069(2) 0.0549(19) 0.093(3) 0.0023(19) 0.022(2) -0.0167(17)
C23 0.093(3) 0.0429(17) 0.068(2) 0.0078(15) 0.003(2) -0.0124(18)
C24 0.078(2) 0.0456(16) 0.080(2) 0.0072(17) -0.007(2) 0.0075(18)
C25 0.0535(17) 0.0492(17) 0.069(2) 0.0049(15) -0.0014(16) -0.0011(14)

loop_
_geom_bond_atom_site_label_1
_geom_bond_atom_site_label_2
_geom_bond_distance
_geom_bond_site_symmetry_2
_geom_bond_publ_flag
C1 O1 1.468(3) . ?
C1 C6 1.519(4) . ?
C1 C2 1.519(4) . ?
C2 C3 1.541(4) . ?
C2 C7 1.567(4) . ?
C3 C4 1.527(5) . ?
C4 C5 1.514(5) . ?
C5 C16 1.528(5) . ?
C5 C6 1.533(4) . ?
C7 C9 1.525(5) . ?
C7 C8 1.540(4) . ?
C7 C10 1.542(4) . ?
C10 C15 1.382(4) . ?
C10 C11 1.391(4) . ?
C11 C12 1.379(5) . ?
C12 C13 1.384(6) . ?
C13 C14 1.360(6) . ?
C14 C15 1.387(4) . ?
O1 C17 1.327(3) . ?
C17 O2 1.198(3) . ?
C17 C18 1.533(4) . ?
C18 O3 1.402(3) . ?
C18 C19 1.520(4) . ?
C19 N1 1.513(4) . ?
C19 C20 1.515(4) . ?
N1 O4 1.196(4) . ?
N1 O5 1.205(4) . ?
C20 C25 1.378(4) . ?
C20 C21 1.386(4) . ?
C21 C22 1.386(5) . ?
C22 C23 1.373(6) . ?
C23 C24 1.376(6) . ?
C24 C25 1.379(5) . ?

loop_
_cod_related_entry_id
_cod_related_entry_database
_cod_related_entry_code
1 ChemSpider 9616555
